data_7211639
loop_
_publ_author_name
'Clarke, Caroline S.'
'Haynes, Delia A.'
'Smith, J. Nicholas B.'
'Batsanov, Andrei S.'
'Howard, Judith A. K.'
'Pascu, Sofia I.'
'Rawson, Jeremy M.'

_publ_section_title
;
 The effect of fluorinated aryl substituents on the crystal structures of
 1,2,3,5-dithiadiazolyl radicals
;
_journal_issue 1
_journal_name_full CrystEngComm
_journal_page_first 172
_journal_paper_doi 10.1039/b911636b
_journal_volume 12
_journal_year 2010
_chemical_formula_moiety 'C7 H3 F2 N2 S2'
_chemical_formula_sum 'C7 H3 F2 N2 S2'
_chemical_formula_weight 217.23
_chemical_name_systematic
;
2,6-difluoro-1,2,3,5-dithiadiazolyl
;
_space_group_IT_number 14
_symmetry_cell_setting monoclinic
_symmetry_space_group_name_Hall '-P 2ybc'
_symmetry_space_group_name_H-M 'P 1 21/c 1'
_atom_sites_solution_hydrogens geom
_atom_sites_solution_primary direct
_atom_sites_solution_secondary difmap
_cell_angle_alpha 90.00
_cell_angle_beta 95.51(3)
_cell_angle_gamma 90.00
_cell_formula_units_Z 8
_cell_length_a 16.885(4)
_cell_length_b 11.989(4)
_cell_length_c 8.207(4)
_cell_measurement_reflns_used 3847
_cell_measurement_temperature 150(2)
_cell_measurement_theta_max 22.55
_cell_measurement_theta_min 3.61
_cell_volume 1653.7(11)
_computing_cell_refinement 'SAINT (Siemens, 1996)'
_computing_data_collection 'SMART (Siemens, 1996)'
_computing_data_reduction SAINT
_computing_molecular_graphics 'SHELXTL (Bruker, 2000)'
_computing_publication_material SHELXTL
_computing_structure_refinement 'SHELXL97 (Sheldrick, 1997)'
_computing_structure_solution 'SHELXS97 (Sheldrick, 1997)'
_diffrn_ambient_temperature 150(2)
_diffrn_measured_fraction_theta_full 0.996
_diffrn_measured_fraction_theta_max 0.996
_diffrn_measurement_device_type 'Siemens SMART CCD'
_diffrn_measurement_method '\w scans'
_diffrn_radiation_monochromator graphite
_diffrn_radiation_source 'fine-focus sealed tube'
_diffrn_radiation_type MoK\a
_diffrn_radiation_wavelength 0.71073
_diffrn_reflns_av_R_equivalents 0.0382
_diffrn_reflns_av_sigmaI/netI 0.0638
_diffrn_reflns_limit_h_max 18
_diffrn_reflns_limit_h_min -18
_diffrn_reflns_limit_k_max 0
_diffrn_reflns_limit_k_min -12
_diffrn_reflns_limit_l_max 8
_diffrn_reflns_limit_l_min 0
_diffrn_reflns_number 6793
_diffrn_reflns_theta_full 22.55
_diffrn_reflns_theta_max 22.55
_diffrn_reflns_theta_min 3.61
_diffrn_standards_number 0
_exptl_absorpt_coefficient_mu 0.623
_exptl_absorpt_correction_T_max 0.940
_exptl_absorpt_correction_T_min 0.835
_exptl_absorpt_correction_type multi-scan
_exptl_absorpt_process_details 'SADABS (Sheldrick, 1996)'
_exptl_crystal_colour red
_exptl_crystal_density_diffrn 1.745
_exptl_crystal_density_method 'not measured'
_exptl_crystal_description block
_exptl_crystal_F_000 872
_exptl_crystal_size_max 0.30
_exptl_crystal_size_mid 0.20
_exptl_crystal_size_min 0.10
_refine_diff_density_max 0.405
_refine_diff_density_min -0.495
_refine_diff_density_rms 0.119
_refine_ls_extinction_method none
_refine_ls_goodness_of_fit_ref 1.129
_refine_ls_hydrogen_treatment constr
_refine_ls_matrix_type full
_refine_ls_number_parameters 235
_refine_ls_number_reflns 2170
_refine_ls_number_restraints 0
_refine_ls_restrained_S_all 1.129
_refine_ls_R_factor_all 0.0961
_refine_ls_R_factor_gt 0.0589
_refine_ls_shift/su_max 0.000
_refine_ls_shift/su_mean 0.000
_refine_ls_structure_factor_coef Fsqd
_refine_ls_weighting_details 'calc w=1/[\s^2^(Fo^2^)+16.8725P] where P=(Fo^2^+2Fc^2^)/3'
_refine_ls_weighting_scheme calc
_refine_ls_wR_factor_gt 0.1331
_refine_ls_wR_factor_ref 0.1620
_reflns_number_gt 1565
_reflns_number_total 2170
_reflns_threshold_expression I>2\s(I)
_cod_data_source_file b911636b.txt
_cod_data_source_block 4a
_cod_original_sg_symbol_H-M 'P 21/c'
_cod_database_code 7211639

loop_
_symmetry_equiv_pos_as_xyz
'x, y, z'
'-x, y+1/2, -z+1/2'
'-x, -y, -z'
'x, -y-1/2, z-1/2'

loop_
_atom_site_label
_atom_site_type_symbol
_atom_site_fract_x
_atom_site_fract_y
_atom_site_fract_z
_atom_site_U_iso_or_equiv
_atom_site_adp_type
_atom_site_occupancy
_atom_site_symmetry_multiplicity
_atom_site_calc_flag
_atom_site_refinement_flags
N11 N 0.1522(4) 0.6639(5) 0.2276(7) 0.0267(17) Uani 1 1 d .
N12 N 0.1198(4) 0.5175(6) 0.3982(8) 0.0321(18) Uani 1 1 d .
S11 S 0.15322(13) 0.74196(17) 0.3925(2) 0.0262(5) Uani 1 1 d .
S12 S 0.12287(13) 0.61205(18) 0.5425(2) 0.0307(6) Uani 1 1 d .
C10 C 0.1351(5) 0.5565(7) 0.2544(10) 0.0257(19) Uani 1 1 d .
C11 C 0.1303(5) 0.4787(6) 0.1136(9) 0.0240(19) Uani 1 1 d .
C12 C 0.0667(5) 0.4060(7) 0.0781(10) 0.0269(19) Uani 1 1 d .
F12 F 0.0072(3) 0.4095(4) 0.1765(6) 0.0437(14) Uani 1 1 d .
C13 C 0.0605(5) 0.3343(7) -0.0482(11) 0.034(2) Uani 1 1 d .
H13A H 0.0155 0.2868 -0.0665 0.041 Uiso 1 1 calc R
C14 C 0.1219(6) 0.3309(8) -0.1530(12) 0.048(3) Uani 1 1 d .
H14A H 0.1179 0.2820 -0.2445 0.057 Uiso 1 1 calc R
C15 C 0.1880(5) 0.3987(7) -0.1225(10) 0.033(2) Uani 1 1 d .
H15A H 0.2306 0.3958 -0.1901 0.040 Uiso 1 1 calc R
C16 C 0.1902(5) 0.4707(6) 0.0089(9) 0.0226(18) Uani 1 1 d .
F16 F 0.2558(3) 0.5346(4) 0.0395(5) 0.0300(11) Uani 1 1 d .
S21 S 0.32970(13) 0.73062(17) 0.5219(2) 0.0286(6) Uani 1 1 d .
S22 S 0.30217(14) 0.60360(18) 0.6798(2) 0.0309(6) Uani 1 1 d .
N21 N 0.3571(4) 0.6469(5) 0.3809(8) 0.0275(17) Uani 1 1 d .
N22 N 0.3272(4) 0.5030(6) 0.5613(8) 0.0308(17) Uani 1 1 d .
C20 C 0.3534(5) 0.5386(6) 0.4215(9) 0.0241(19) Uani 1 1 d .
C21 C 0.3824(5) 0.4540(7) 0.3088(10) 0.0262(19) Uani 1 1 d .
C22 C 0.3415(5) 0.3576(7) 0.2604(10) 0.028(2) Uani 1 1 d .
F22 F 0.2700(3) 0.3421(4) 0.3184(6) 0.0398(13) Uani 1 1 d .
C23 C 0.3694(6) 0.2795(7) 0.1604(10) 0.035(2) Uani 1 1 d .
H23A H 0.3394 0.2139 0.1331 0.042 Uiso 1 1 calc R
C24 C 0.4416(6) 0.2966(8) 0.0992(12) 0.045(3) Uani 1 1 d .
H24A H 0.4612 0.2439 0.0264 0.054 Uiso 1 1 calc R
C25 C 0.4852(5) 0.3905(8) 0.1446(11) 0.040(2) Uani 1 1 d .
H25A H 0.5362 0.4012 0.1070 0.048 Uiso 1 1 calc R
C26 C 0.4555(5) 0.4675(7) 0.2424(10) 0.031(2) Uani 1 1 d .
F26 F 0.4999(3) 0.5583(5) 0.2868(7) 0.0544(16) Uani 1 1 d .

loop_
_atom_site_aniso_label
_atom_site_aniso_U_11
_atom_site_aniso_U_22
_atom_site_aniso_U_33
_atom_site_aniso_U_23
_atom_site_aniso_U_13
_atom_site_aniso_U_12
N11 0.044(4) 0.023(4) 0.014(4) 0.001(3) 0.006(3) 0.008(3)
N12 0.046(5) 0.031(4) 0.021(4) -0.003(3) 0.006(3) -0.009(4)
S11 0.0373(13) 0.0211(11) 0.0201(11) -0.0015(9) 0.0016(9) 0.0061(9)
S12 0.0413(13) 0.0314(12) 0.0208(12) -0.0003(10) 0.0102(10) -0.0010(10)
C10 0.030(5) 0.019(5) 0.029(5) 0.002(4) 0.005(4) -0.004(4)
C11 0.041(5) 0.018(4) 0.014(4) 0.003(3) 0.003(4) -0.003(4)
C12 0.029(5) 0.029(5) 0.022(5) 0.007(4) 0.002(4) 0.002(4)
F12 0.042(3) 0.042(3) 0.048(3) -0.006(3) 0.010(3) -0.015(3)
C13 0.035(5) 0.026(5) 0.040(6) 0.000(4) -0.005(4) -0.009(4)
C14 0.075(8) 0.025(5) 0.041(6) -0.008(4) -0.006(5) -0.008(5)
C15 0.046(6) 0.026(5) 0.028(5) -0.005(4) 0.008(4) 0.003(4)
C16 0.028(5) 0.011(4) 0.027(5) 0.001(4) -0.002(4) 0.003(4)
F16 0.037(3) 0.025(3) 0.029(3) -0.002(2) 0.009(2) -0.008(2)
S21 0.0424(13) 0.0193(11) 0.0245(12) -0.0019(9) 0.0049(10) 0.0004(10)
S22 0.0478(14) 0.0264(12) 0.0186(11) 0.0024(9) 0.0037(10) 0.0033(11)
N21 0.034(4) 0.024(4) 0.025(4) -0.004(3) 0.003(3) 0.001(3)
N22 0.047(5) 0.022(4) 0.024(4) 0.000(3) 0.007(3) 0.003(3)
C20 0.028(5) 0.018(5) 0.026(5) -0.003(4) 0.000(4) 0.003(4)
C21 0.029(5) 0.021(5) 0.028(5) 0.000(4) 0.001(4) 0.010(4)
C22 0.038(5) 0.019(5) 0.027(5) 0.007(4) 0.003(4) 0.004(4)
F22 0.052(3) 0.028(3) 0.040(3) 0.000(2) 0.006(3) -0.011(2)
C23 0.049(6) 0.022(5) 0.033(5) 0.000(4) -0.003(5) 0.001(4)
C24 0.066(7) 0.027(5) 0.040(6) -0.008(4) -0.006(5) 0.020(5)
C25 0.033(5) 0.037(6) 0.050(6) -0.004(5) 0.003(5) 0.009(5)
C26 0.035(5) 0.021(5) 0.036(5) -0.006(4) 0.001(4) 0.001(4)
F26 0.042(3) 0.046(3) 0.078(4) -0.032(3) 0.019(3) -0.014(3)

loop_
_atom_type_symbol
_atom_type_description
_atom_type_scat_dispersion_real
_atom_type_scat_dispersion_imag
_atom_type_scat_source
C C 0.0033 0.0016 'International Tables Vol C Tables 4.2.6.8 and 6.1.1.4'
H H 0.0000 0.0000 'International Tables Vol C Tables 4.2.6.8 and 6.1.1.4'
N N 0.0061 0.0033 'International Tables Vol C Tables 4.2.6.8 and 6.1.1.4'
F F 0.0171 0.0103 'International Tables Vol C Tables 4.2.6.8 and 6.1.1.4'
S S 0.1246 0.1234 'International Tables Vol C Tables 4.2.6.8 and 6.1.1.4'

loop_
_geom_angle_atom_site_label_1
_geom_angle_atom_site_label_2
_geom_angle_atom_site_label_3
_geom_angle
_geom_angle_site_symmetry_1
_geom_angle_site_symmetry_3
C10 N11 S11 113.4(5) . .
C10 N11 N21 96.0(5) . .
S11 N11 N21 79.0(3) . .
C10 N12 S12 114.0(6) . .
C10 N12 N22 94.7(5) . .
S12 N12 N22 78.7(3) . .
N11 S11 S12 94.4(3) . .
N11 S11 N11 167.6(2) . 4_576
S12 S11 N11 73.33(15) . 4_576
N11 S11 S21 101.1(3) . .
S12 S11 S21 92.76(10) . .
N11 S11 S21 77.78(15) 4_576 .
N12 S12 S11 94.8(3) . .
N12 S12 N11 161.2(3) . 4_576
S11 S12 N11 66.71(14) . 4_576
N12 S12 S22 101.6(3) . .
S11 S12 S22 87.28(10) . .
N11 S12 S22 75.42(14) 4_576 .
N12 S12 S11 166.1(3) . 4_576
S11 S12 S11 95.15(9) . 4_576
N11 S12 S11 29.12(12) 4_576 4_576
S22 S12 S11 69.28(7) . 4_576
N12 C10 N11 123.4(7) . .
N12 C10 C11 118.3(7) . .
N11 C10 C11 118.2(7) . .
C16 C11 C12 114.8(7) . .
C16 C11 C10 122.5(7) . .
C12 C11 C10 122.7(7) . .
C13 C12 F12 118.3(7) . .
C13 C12 C11 124.3(8) . .
F12 C12 C11 117.4(7) . .
C12 F12 S12 170.7(5) . 3_566
C12 F12 S11 120.9(4) . 2_545
S12 F12 S11 60.01(10) 3_566 2_545
C12 C13 C14 118.8(8) . .
C12 C13 H13A 120.6 . .
C14 C13 H13A 120.6 . .
C15 C14 C13 120.0(8) . .
C15 C14 H14A 120.0 . .
C13 C14 H14A 120.0 . .
C16 C15 C14 118.0(8) . .
C16 C15 H15A 121.0 . .
C14 C15 H15A 121.0 . .
F16 C16 C15 117.4(7) . .
F16 C16 C11 118.5(7) . .
C15 C16 C11 124.1(8) . .
C16 F16 S21 146.8(4) . 4_575
C16 F16 S22 104.0(4) . 1_554
S21 F16 S22 65.78(10) 4_575 1_554
N21 S21 S22 95.0(3) . .
N21 S21 S11 96.5(3) . .
S22 S21 S11 88.88(11) . .
N21 S21 N21 152.3(3) . 4_576
S22 S21 N21 77.85(14) . 4_576
S11 S21 N21 109.83(14) . 4_576
N22 S22 S21 94.8(3) . .
N22 S22 S12 96.1(3) . .
S21 S22 S12 91.05(11) . .
N22 S22 S21 153.3(3) . 4_576
S21 S22 S21 93.71(8) . 4_576
S12 S22 S21 109.03(9) . 4_576
N22 S22 N21 147.3(3) . 4_576
S21 S22 N21 66.60(13) . 4_576
S12 S22 N21 110.24(13) . 4_576
S21 S22 N21 27.22(11) 4_576 4_576
N22 S22 S11 151.7(3) . 4_576
S21 S22 S11 97.49(10) . 4_576
S12 S22 S11 58.32(7) . 4_576
S21 S22 S11 50.84(6) 4_576 4_576
N21 S22 S11 60.68(12) 4_576 4_576
C20 N21 S21 113.3(6) . .
C20 N21 N11 94.3(5) . .
S21 N21 N11 83.3(3) . .
C20 N22 S22 113.7(6) . .
C20 N22 N12 93.1(5) . .
S22 N22 N12 83.6(3) . .
N22 C20 N21 123.2(7) . .
N22 C20 C21 118.1(7) . .
N21 C20 C21 118.6(7) . .
C22 C21 C26 114.7(7) . .
C22 C21 C20 124.2(8) . .
C26 C21 C20 121.1(7) . .
F22 C22 C23 119.4(8) . .
F22 C22 C21 116.9(7) . .
C23 C22 C21 123.7(8) . .
C22 C23 C24 119.2(8) . .
C22 C23 H23A 120.4 . .
C24 C23 H23A 120.4 . .
C25 C24 C23 119.4(9) . .
C25 C24 H24A 120.3 . .
C23 C24 H24A 120.3 . .
C26 C25 C24 120.0(9) . .
C26 C25 H25A 120.0 . .
C24 C25 H25A 120.0 . .
C25 C26 F26 118.9(8) . .
C25 C26 C21 122.8(8) . .
F26 C26 C21 118.2(7) . .

loop_
_geom_bond_atom_site_label_1
_geom_bond_atom_site_label_2
_geom_bond_distance
_geom_bond_site_symmetry_2
N11 C10 1.343(10) .
N11 S11 1.644(6) .
N11 N21 3.573(9) .
N12 C10 1.318(10) .
N12 S12 1.637(7) .
N12 N22 3.632(10) .
S11 S12 2.080(3) .
S11 N11 2.974(6) 4_576
S11 S21 3.069(3) .
S12 N11 3.102(7) 4_576
S12 S22 3.129(3) .
S12 S11 3.361(3) 4_576
C10 C11 1.482(11) .
C11 C16 1.391(11) .
C11 C12 1.391(11) .
C12 C13 1.343(12) .
C12 F12 1.349(9) .
F12 S12 3.345(6) 3_566
F12 S11 3.376(5) 2_545
C13 C14 1.410(13) .
C13 H13A 0.9500 .
C14 C15 1.385(13) .
C14 H14A 0.9500 .
C15 C16 1.379(11) .
C15 H15A 0.9500 .
C16 F16 1.351(9) .
F16 S21 3.088(5) 4_575
F16 S22 3.234(5) 1_554
S21 N21 1.633(7) .
S21 S22 2.081(3) .
S21 N21 3.284(7) 4_576
S22 N22 1.630(7) .
S22 S21 3.435(3) 4_576
S22 N21 3.498(7) 4_576
S22 S11 3.694(3) 4_576
N21 C20 1.343(10) .
N22 C20 1.339(10) .
C20 C21 1.487(11) .
C21 C22 1.385(11) .
C21 C26 1.406(12) .
C22 F22 1.352(10) .
C22 C23 1.359(12) .
C23 C24 1.379(13) .
C23 H23A 0.9500 .
C24 C25 1.377(13) .
C24 H24A 0.9500 .
C25 C26 1.351(12) .
C25 H25A 0.9500 .
C26 F26 1.351(9) .

loop_
_geom_torsion_atom_site_label_1
_geom_torsion_atom_site_label_2
_geom_torsion_atom_site_label_3
_geom_torsion_atom_site_label_4
_geom_torsion
_geom_torsion_site_symmetry_1
_geom_torsion_site_symmetry_4
C10 N11 S11 S12 -1.1(6) . .
N21 N11 S11 S12 -92.86(16) . .
C10 N11 S11 N11 9(2) . 4_576
N21 N11 S11 N11 -82.9(18) . 4_576
C10 N11 S11 S21 92.6(6) . .
N21 N11 S11 S21 0.83(17) . .
C10 N12 S12 S11 -0.9(6) . .
N22 N12 S12 S11 89.21(16) . .
C10 N12 S12 N11 -10.4(14) . 4_576
N22 N12 S12 N11 79.8(9) . 4_576
C10 N12 S12 S22 -89.1(6) . .
N22 N12 S12 S22 1.02(17) . .
C10 N12 S12 S11 -136.6(9) . 4_576
N22 N12 S12 S11 -46.4(12) . 4_576
N11 S11 S12 N12 1.1(4) . .
N11 S11 S12 N12 -176.7(3) 4_576 .
S21 S11 S12 N12 -100.3(3) . .
N11 S11 S12 N11 177.8(4) . 4_576
S21 S11 S12 N11 76.38(15) . 4_576
N11 S11 S12 S22 102.5(3) . .
N11 S11 S12 S22 -75.29(15) 4_576 .
S21 S11 S12 S22 1.09(8) . .
N11 S11 S12 S11 171.4(2) . 4_576
N11 S11 S12 S11 -6.38(16) 4_576 4_576
S21 S11 S12 S11 69.99(9) . 4_576
S12 N12 C10 N11 0.4(11) . .
N22 N12 C10 N11 -79.3(8) . .
S12 N12 C10 C11 -177.4(6) . .
N22 N12 C10 C11 103.0(7) . .
S11 N11 C10 N12 0.7(11) . .
N21 N11 C10 N12 81.3(8) . .
S11 N11 C10 C11 178.4(6) . .
N21 N11 C10 C11 -101.0(7) . .
N12 C10 C11 C16 -131.3(8) . .
N11 C10 C11 C16 50.8(11) . .
N12 C10 C11 C12 47.0(11) . .
N11 C10 C11 C12 -130.8(8) . .
C16 C11 C12 C13 -1.5(12) . .
C10 C11 C12 C13 -179.9(8) . .
C16 C11 C12 F12 179.5(7) . .
C10 C11 C12 F12 1.0(11) . .
C13 C12 F12 S12 93(3) . 3_566
C11 C12 F12 S12 -88(3) . 3_566
C13 C12 F12 S11 0.1(9) . 2_545
C11 C12 F12 S11 179.2(5) . 2_545
F12 C12 C13 C14 179.2(7) . .
C11 C12 C13 C14 0.2(13) . .
C12 C13 C14 C15 1.5(13) . .
C13 C14 C15 C16 -1.9(13) . .
C14 C15 C16 F16 178.5(7) . .
C14 C15 C16 C11 0.6(12) . .
C12 C11 C16 F16 -176.9(6) . .
C10 C11 C16 F16 1.6(11) . .
C12 C11 C16 C15 1.1(11) . .
C10 C11 C16 C15 179.5(7) . .
C15 C16 F16 S21 105.4(8) . 4_575
C11 C16 F16 S21 -76.5(10) . 4_575
C15 C16 F16 S22 38.5(7) . 1_554
C11 C16 F16 S22 -143.4(6) . 1_554
N11 S11 S21 N21 -1.8(4) . .
S12 S11 S21 N21 93.3(3) . .
N11 S11 S21 N21 165.6(3) 4_576 .
N11 S11 S21 S22 -96.7(3) . .
S12 S11 S21 S22 -1.63(12) . .
N11 S11 S21 S22 70.66(15) 4_576 .
N11 S11 S21 N21 -173.3(3) . 4_576
S12 S11 S21 N21 -78.28(16) . 4_576
N11 S11 S21 N21 -5.99(19) 4_576 4_576
N21 S21 S22 N22 0.9(4) . .
S11 S21 S22 N22 97.3(3) . .
N21 S21 S22 N22 -152.1(3) 4_576 .
N21 S21 S22 S12 -95.4(3) . .
S11 S21 S22 S12 1.08(8) . .
N21 S21 S22 S12 111.65(14) 4_576 .
N21 S21 S22 S21 155.5(2) . 4_576
S11 S21 S22 S21 -108.06(8) . 4_576
N21 S21 S22 S21 2.51(14) 4_576 4_576
N21 S21 S22 N21 153.0(4) . 4_576
S11 S21 S22 N21 -110.57(14) . 4_576
N21 S21 S22 S11 -153.6(2) . 4_576
S11 S21 S22 S11 -57.09(8) . 4_576
N21 S21 S22 S11 53.48(13) 4_576 4_576
N12 S12 S22 N22 -2.2(4) . .
S11 S12 S22 N22 -96.6(3) . .
N11 S12 S22 N22 -163.2(3) 4_576 .
S11 S12 S22 N22 166.9(3) 4_576 .
N12 S12 S22 S21 92.7(3) . .
S11 S12 S22 S21 -1.60(12) . .
N11 S12 S22 S21 -68.23(15) 4_576 .
S11 S12 S22 S21 -98.15(10) 4_576 .
N12 S12 S22 S21 -173.0(3) . 4_576
S11 S12 S22 S21 92.69(11) . 4_576
N11 S12 S22 S21 26.06(14) 4_576 4_576
S11 S12 S22 S21 -3.87(8) 4_576 4_576
N12 S12 S22 N21 158.1(3) . 4_576
S11 S12 S22 N21 63.78(15) . 4_576
N11 S12 S22 N21 -2.85(17) 4_576 4_576
S11 S12 S22 N21 -32.77(13) 4_576 4_576
N12 S12 S22 S11 -169.1(3) . 4_576
S11 S12 S22 S11 96.55(8) . 4_576
N11 S12 S22 S11 29.92(12) 4_576 4_576
S22 S21 N21 C20 -1.6(6) . .
S11 S21 N21 C20 -91.0(6) . .
N21 S21 N21 C20 71.6(9) 4_576 .
S22 S21 N21 N11 90.26(17) . .
S11 S21 N21 N11 0.82(16) . .
N21 S21 N21 N11 163.5(5) 4_576 .
C10 N11 N21 C20 -1.3(6) . .
S11 N11 N21 C20 111.4(5) . .
C10 N11 N21 S21 -114.3(5) . .
S11 N11 N21 S21 -1.5(3) . .
S21 S22 N22 C20 0.0(6) . .
S12 S22 N22 C20 91.6(6) . .
S21 S22 N22 C20 -108.1(7) 4_576 .
N21 S22 N22 C20 -52.6(9) 4_576 .
S11 S22 N22 C20 115.6(6) 4_576 .
S21 S22 N22 N12 -90.59(17) . .
S12 S22 N22 N12 0.99(17) . .
S21 S22 N22 N12 161.3(5) 4_576 .
N21 S22 N22 N12 -143.2(4) 4_576 .
S11 S22 N22 N12 25.0(6) 4_576 .
C10 N12 N22 C20 -1.8(7) . .
S12 N12 N22 C20 -115.4(5) . .
C10 N12 N22 S22 111.6(5) . .
S12 N12 N22 S22 -1.9(3) . .
S22 N22 C20 N21 -1.3(10) . .
N12 N22 C20 N21 83.1(8) . .
S22 N22 C20 C21 176.4(6) . .
N12 N22 C20 C21 -99.3(7) . .
S21 N21 C20 N22 2.1(10) . .
N11 N21 C20 N22 -82.5(8) . .
S21 N21 C20 C21 -175.5(6) . .
N11 N21 C20 C21 99.9(7) . .
N22 C20 C21 C22 48.7(11) . .
N21 C20 C21 C22 -133.5(8) . .
N22 C20 C21 C26 -131.5(8) . .
N21 C20 C21 C26 46.3(11) . .
C26 C21 C22 F22 -178.6(7) . .
C20 C21 C22 F22 1.2(11) . .
C26 C21 C22 C23 1.8(12) . .
C20 C21 C22 C23 -178.4(8) . .
F22 C22 C23 C24 178.9(8) . .
C21 C22 C23 C24 -1.5(13) . .
C22 C23 C24 C25 2.0(13) . .
C23 C24 C25 C26 -2.9(14) . .
C24 C25 C26 F26 179.2(8) . .
C24 C25 C26 C21 3.3(14) . .
C22 C21 C26 C25 -2.6(12) . .
C20 C21 C26 C25 177.5(8) . .
C22 C21 C26 F26 -178.6(7) . .
C20 C21 C26 F26 1.6(12) . .
